data_7120949
loop_
_publ_author_name
'Wang, Chang'
'Gao, Zhenzhen'
'Zhou, Leijie'
'Wang, Qijun'
'Wu, Yang'
'Yuan, Chunhao'
'Liao, Jianning'
'Xiao, Yumei'
'Guo, Hongchao'

_publ_section_title
;
 Multifunctional chiral phosphine-catalyzed [3+2] annulation of
 Morita-Baylis-Hillman carbonates with cyclopentenones: asymmetric
 synthesis of 4-oxo-hexahydropentalenes.
;
_journal_issue 3
_journal_name_full 'Chemical communications (Cambridge, England)'
_journal_page_first 279
_journal_page_last 282
_journal_paper_doi 10.1039/c7cc08380g
_journal_volume 54
_journal_year 2018
_chemical_absolute_configuration ad
_chemical_formula_moiety 'C23 H20 O3'
_chemical_formula_sum 'C23 H20 O3'
_chemical_formula_weight 344.39
_space_group_crystal_system monoclinic
_space_group_IT_number 4
_space_group_name_Hall 'P 2yb'
_space_group_name_H-M_alt 'P 1 21 1'
_symmetry_space_group_name_Hall 'P 2yb'
_symmetry_space_group_name_H-M 'P 1 21 1'
_atom_sites_solution_hydrogens geom
_audit_creation_date 2017-04-11
_audit_creation_method
;
  Olex2 1.1
  (compiled 2011.02.15 svn.r1672, GUI svn.r3494)
;
_audit_update_record
;
2017-09-12 deposited with the CCDC.
2017-12-05 downloaded from the CCDC.
;
_cell_angle_alpha 90
_cell_angle_beta 99.490(5)
_cell_angle_gamma 90
_cell_formula_units_Z 2
_cell_length_a 9.2479(5)
_cell_length_b 10.4410(5)
_cell_length_c 9.4838(5)
_cell_measurement_reflns_used 3502
_cell_measurement_temperature 109.1
_cell_measurement_theta_max 71.0850
_cell_measurement_theta_min 4.2308
_cell_volume 903.20(8)
_computing_cell_refinement
;
CrysAlisPro, Agilent Technologies,
Version 1.171.35.11 (release 16-05-2011 CrysAlis171 .NET)
(compiled May 16 2011,17:55:39)
;
_computing_data_collection
;
CrysAlisPro, Agilent Technologies,
Version 1.171.35.11 (release 16-05-2011 CrysAlis171 .NET)
(compiled May 16 2011,17:55:39)
;
_computing_data_reduction
;
CrysAlisPro, Agilent Technologies,
Version 1.171.35.11 (release 16-05-2011 CrysAlis171 .NET)
(compiled May 16 2011,17:55:39)
;
_computing_molecular_graphics
;
O. V. Dolomanov, L. J. Bourhis, R. J. Gildea, J. A. K. Howard and H. Puschmann,
OLEX2: a complete structure solution, refinement and analysis program.
J. Appl. Cryst. (2009). 42, 339-341.
;
_computing_publication_material
;
O. V. Dolomanov, L. J. Bourhis, R. J. Gildea, J. A. K. Howard and H. Puschmann,
OLEX2: a complete structure solution, refinement and analysis program.
J. Appl. Cryst. (2009). 42, 339-341.
;
_computing_structure_refinement 'SHELXL-2014/7 (Sheldrick, 2014)'
_computing_structure_solution 'A short history of SHELX (Sheldrick, 2007)/Bruker'
_diffrn_ambient_temperature 109.1
_diffrn_detector_area_resol_mean 16.0971
_diffrn_measured_fraction_theta_full 0.998
_diffrn_measured_fraction_theta_max 0.988
_diffrn_measurement_details
;
#__ type_ start__ end____ width___ exp.time_
  1 omega  -30.00   -4.00   1.0000    1.5000
omega____ theta____ kappa____ phi______ frames
    -       -8.5000  111.0000   60.0000 26

#__ type_ start__ end____ width___ exp.time_
  2 omega  -32.00   42.00   1.0000    1.5000
omega____ theta____ kappa____ phi______ frames
    -       36.7919  -37.0000   90.0000 74

#__ type_ start__ end____ width___ exp.time_
  3 omega   12.00   98.00   1.0000    1.5000
omega____ theta____ kappa____ phi______ frames
    -       36.7919   77.0000  -60.0000 86

#__ type_ start__ end____ width___ exp.time_
  4 omega  -25.00   56.00   1.0000    1.5000
omega____ theta____ kappa____ phi______ frames
    -       36.7919  -37.0000    0.0000 81

#__ type_ start__ end____ width___ exp.time_
  5 omega   38.00   71.00   1.0000    1.5000
omega____ theta____ kappa____ phi______ frames
    -       36.7919 -105.0000  109.0000 33

#__ type_ start__ end____ width___ exp.time_
  6 omega  -10.00   61.00   1.0000    1.5000
omega____ theta____ kappa____ phi______ frames
    -       36.7919  -77.0000  -30.0000 71

#__ type_ start__ end____ width___ exp.time_
  7 omega   30.00   79.00   1.0000    1.5000
omega____ theta____ kappa____ phi______ frames
    -       36.7919 -105.0000  -70.0000 49

#__ type_ start__ end____ width___ exp.time_
  8 omega   10.00   98.00   1.0000    1.5000
omega____ theta____ kappa____ phi______ frames
    -       36.7919   77.0000 -120.0000 88

#__ type_ start__ end____ width___ exp.time_
  9 omega  100.00  126.00   1.0000    2.0000
omega____ theta____ kappa____ phi______ frames
    -      108.0000  -77.0000  120.0000 26

#__ type_ start__ end____ width___ exp.time_
 10 omega  132.00  171.00   1.0000    2.0000
omega____ theta____ kappa____ phi______ frames
    -      108.0000   45.0000 -180.0000 39

#__ type_ start__ end____ width___ exp.time_
 11 omega   59.00   96.00   1.0000    2.0000
omega____ theta____ kappa____ phi______ frames
    -      108.0000  -77.0000  120.0000 37

#__ type_ start__ end____ width___ exp.time_
 12 omega   42.00   97.00   1.0000    2.0000
omega____ theta____ kappa____ phi______ frames
    -      108.0000  -45.0000  150.0000 55

#__ type_ start__ end____ width___ exp.time_
 13 omega   86.00  172.00   1.0000    2.0000
omega____ theta____ kappa____ phi______ frames
    -      108.0000   77.0000  -60.0000 86

#__ type_ start__ end____ width___ exp.time_
 14 omega   44.00   88.00   1.0000    2.0000
omega____ theta____ kappa____ phi______ frames
    -      108.0000  -77.0000    0.0000 44

#__ type_ start__ end____ width___ exp.time_
 15 omega  101.00  153.00   1.0000    2.0000
omega____ theta____ kappa____ phi______ frames
    -      108.0000  111.0000  120.0000 52

#__ type_ start__ end____ width___ exp.time_
 16 omega   91.00  123.00   1.0000    2.0000
omega____ theta____ kappa____ phi______ frames
    -      108.0000   45.0000 -180.0000 32

#__ type_ start__ end____ width___ exp.time_
 17 omega   87.00  113.00   1.0000    2.0000
omega____ theta____ kappa____ phi______ frames
    -      108.0000 -105.0000  150.0000 26

#__ type_ start__ end____ width___ exp.time_
 18 omega   42.00   98.00   1.0000    2.0000
omega____ theta____ kappa____ phi______ frames
    -      108.0000  -45.0000    0.0000 56

#__ type_ start__ end____ width___ exp.time_
 19 omega   38.00   83.00   1.0000    2.0000
omega____ theta____ kappa____ phi______ frames
    -      108.0000 -105.0000  150.0000 45

#__ type_ start__ end____ width___ exp.time_
 20 omega  101.00  172.00   1.0000    2.0000
omega____ theta____ kappa____ phi______ frames
    -      108.0000   45.0000  -90.0000 71

#__ type_ start__ end____ width___ exp.time_
 21 omega   99.00  167.00   1.0000    2.0000
omega____ theta____ kappa____ phi______ frames
    -      108.0000   45.0000   60.0000 68

#__ type_ start__ end____ width___ exp.time_
 22 omega   43.00   98.00   1.0000    2.0000
omega____ theta____ kappa____ phi______ frames
    -      108.0000  -45.0000 -150.0000 55

#__ type_ start__ end____ width___ exp.time_
 23 omega   73.00  140.00   1.0000    2.0000
omega____ theta____ kappa____ phi______ frames
    -      108.0000  -15.0000   60.0000 67

#__ type_ start__ end____ width___ exp.time_
 24 omega   63.00  111.00   1.0000    2.0000
omega____ theta____ kappa____ phi______ frames
    -      108.0000 -114.0000  -59.0000 48

#__ type_ start__ end____ width___ exp.time_
 25 omega   61.00   96.00   1.0000    2.0000
omega____ theta____ kappa____ phi______ frames
    -      108.0000 -105.0000  109.0000 35

#__ type_ start__ end____ width___ exp.time_
 26 omega   81.00  109.00   1.0000    2.0000
omega____ theta____ kappa____ phi______ frames
    -      108.0000 -107.0000   -1.0000 28
;
_diffrn_measurement_device_type 'Xcalibur, Eos, Gemini'
_diffrn_measurement_method '\w scans'
_diffrn_orient_matrix_UB_11 -0.0752920000
_diffrn_orient_matrix_UB_12 0.1315583000
_diffrn_orient_matrix_UB_13 -0.0240955000
_diffrn_orient_matrix_UB_21 -0.1373589000
_diffrn_orient_matrix_UB_22 -0.0546370000
_diffrn_orient_matrix_UB_23 0.0508159000
_diffrn_orient_matrix_UB_31 0.0627567000
_diffrn_orient_matrix_UB_32 0.0384710000
_diffrn_orient_matrix_UB_33 0.1549146000
_diffrn_radiation_monochromator graphite
_diffrn_radiation_type 'Cu K\a'
_diffrn_radiation_wavelength 1.5418
_diffrn_reflns_av_R_equivalents 0.0188
_diffrn_reflns_av_unetI/netI 0.0231
_diffrn_reflns_Laue_measured_fraction_full 0.998
_diffrn_reflns_Laue_measured_fraction_max 0.988
_diffrn_reflns_limit_h_max 11
_diffrn_reflns_limit_h_min -11
_diffrn_reflns_limit_k_max 12
_diffrn_reflns_limit_k_min -12
_diffrn_reflns_limit_l_max 11
_diffrn_reflns_limit_l_min -8
_diffrn_reflns_number 5793
_diffrn_reflns_point_group_measured_fraction_full 0.990
_diffrn_reflns_point_group_measured_fraction_max 0.966
_diffrn_reflns_theta_full 67.684
_diffrn_reflns_theta_max 71.224
_diffrn_reflns_theta_min 4.727
_diffrn_source 'Enhance (Cu) X-ray Source'
_exptl_absorpt_coefficient_mu 0.663
_exptl_absorpt_correction_T_max 1.00000
_exptl_absorpt_correction_T_min 0.91732
_exptl_absorpt_correction_type multi-scan
_exptl_absorpt_process_details
;
CrysAlisPro, Agilent Technologies,
Version 1.171.35.11 (release 16-05-2011 CrysAlis171 .NET)
(compiled May 16 2011,17:55:39)
Empirical absorption correction using spherical harmonics,
 implemented in SCALE3 ABSPACK scaling algorithm.
;
_exptl_crystal_colour colourless
_exptl_crystal_density_diffrn 1.266
_exptl_crystal_description block
_exptl_crystal_F_000 364
_exptl_crystal_size_max 0.450
_exptl_crystal_size_mid 0.450
_exptl_crystal_size_min 0.350
_refine_diff_density_max 0.185
_refine_diff_density_min -0.198
_refine_diff_density_rms 0.039
_refine_ls_abs_structure_details
;
 Flack x determined using 1499 quotients [(I+)-(I-)]/[(I+)+(I-)]
 (Parsons, Flack and Wagner, Acta Cryst. B69 (2013) 249-259).
;
_refine_ls_abs_structure_Flack 0.10(8)
_refine_ls_extinction_method none
_refine_ls_goodness_of_fit_ref 1.068
_refine_ls_hydrogen_treatment constr
_refine_ls_matrix_type full
_refine_ls_number_parameters 236
_refine_ls_number_reflns 3387
_refine_ls_number_restraints 1
_refine_ls_restrained_S_all 1.068
_refine_ls_R_factor_all 0.0321
_refine_ls_R_factor_gt 0.0317
_refine_ls_shift/su_max 0.000
_refine_ls_shift/su_mean 0.000
_refine_ls_structure_factor_coef Fsqd
_refine_ls_weighting_details 'w=1/[\s^2^(Fo^2^)+(0.0490P)^2^+0.1197P] where P=(Fo^2^+2Fc^2^)/3'
_refine_ls_weighting_scheme calc
_refine_ls_wR_factor_gt 0.0811
_refine_ls_wR_factor_ref 0.0815
_reflns_Friedel_coverage 0.847
_reflns_Friedel_fraction_full 0.980
_reflns_Friedel_fraction_max 0.941
_reflns_number_gt 3340
_reflns_number_total 3387
_reflns_threshold_expression 'I > 2\s(I)'
_cod_data_source_file c7cc08380g2.cif
_cod_data_source_block exp_4881
_cod_depositor_comments 'Adding full bibliography for 7120949--7120950.cif.'
_cod_database_code 7120949
_reflns_odcompleteness_completeness 99.77
_reflns_odcompleteness_iscentric 1
_reflns_odcompleteness_theta 66.97
_shelx_estimated_absorpt_t_max 0.801
_shelx_estimated_absorpt_t_min 0.755
_shelx_shelxl_version_number 2014/7
_shelx_space_group_comment
;
The symmetry employed for this shelxl refinement is uniquely defined
by the following loop, which should always be used as a source of
symmetry information in preference to the above space-group names.
They are only intended as comments.
;

loop_
_space_group_symop_operation_xyz
'x, y, z'
'-x, y+1/2, -z'

loop_
_atom_site_label
_atom_site_type_symbol
_atom_site_fract_x
_atom_site_fract_y
_atom_site_fract_z
_atom_site_U_iso_or_equiv
_atom_site_adp_type
_atom_site_occupancy
_atom_site_site_symmetry_order
_atom_site_calc_flag
_atom_site_refinement_flags_posn
_atom_site_refinement_flags_adp
O1 O -0.26872(16) -0.30169(13) -0.52026(15) 0.0249(3) Uani 1 1 d . .
O3 O -0.28367(15) -0.44022(15) -1.09324(15) 0.0242(3) Uani 1 1 d . .
O2 O -0.10577(16) -0.32921(17) -1.17425(15) 0.0275(3) Uani 1 1 d . .
C22 C -0.16284(19) -0.36716(19) -1.0772(2) 0.0179(4) Uani 1 1 d . .
C2 C -0.10903(19) -0.33798(18) -0.9250(2) 0.0165(4) Uani 1 1 d . .
C18 C -0.1942(2) 0.3156(2) -0.6552(2) 0.0254(5) Uani 1 1 d . .
H18 H -0.1351 0.3649 -0.7043 0.030 Uiso 1 1 calc R U
C20 C -0.3884(2) 0.3005(2) -0.5174(2) 0.0248(5) Uani 1 1 d . .
H20 H -0.4615 0.3392 -0.4758 0.030 Uiso 1 1 calc R U
C7 C -0.1628(2) -0.11394(18) -0.61233(19) 0.0162(4) Uani 1 1 d . .
C4 C -0.0863(2) -0.32787(18) -0.67469(19) 0.0167(4) Uani 1 1 d . .
H4 H -0.0346 -0.3980 -0.6190 0.020 Uiso 1 1 calc R U
C12 C 0.4171(2) -0.4883(2) -0.9202(3) 0.0336(5) Uani 1 1 d . .
H12 H 0.5002 -0.5358 -0.9289 0.040 Uiso 1 1 calc R U
C19 C -0.3018(2) 0.37397(19) -0.5910(2) 0.0256(5) Uani 1 1 d . .
H19 H -0.3154 0.4621 -0.5978 0.031 Uiso 1 1 calc R U
C21 C -0.3671(2) 0.1691(2) -0.5050(2) 0.0212(4) Uani 1 1 d . .
H21 H -0.4248 0.1207 -0.4535 0.025 Uiso 1 1 calc R U
C3 C -0.1716(2) -0.37403(17) -0.81463(19) 0.0167(4) Uani 1 1 d . .
H3 H -0.2575 -0.4218 -0.8229 0.020 Uiso 1 1 calc R U
C14 C 0.2785(2) -0.2928(2) -0.9580(2) 0.0284(5) Uani 1 1 d . .
H14 H 0.2703 -0.2091 -0.9917 0.034 Uiso 1 1 calc R U
C8 C -0.1839(2) -0.25338(19) -0.58928(19) 0.0177(4) Uani 1 1 d . .
C17 C -0.1744(2) 0.18368(19) -0.6461(2) 0.0215(4) Uani 1 1 d . .
H17 H -0.1039 0.1451 -0.6916 0.026 Uiso 1 1 calc R U
C15 C -0.2452(2) -0.03051(18) -0.5543(2) 0.0181(4) Uani 1 1 d . .
H15 H -0.3036 -0.0669 -0.4940 0.022 Uiso 1 1 calc R U
C1 C 0.0326(2) -0.26501(19) -0.8803(2) 0.0174(4) Uani 1 1 d . .
H1 H 0.0320 -0.1868 -0.9376 0.021 Uiso 1 1 calc R U
C5 C 0.0212(2) -0.22955(17) -0.72295(19) 0.0162(4) Uani 1 1 d . .
H5 H 0.1174 -0.2340 -0.6618 0.019 Uiso 1 1 calc R U
C10 C 0.1819(2) -0.4709(2) -0.8447(2) 0.0242(4) Uani 1 1 d . .
H10 H 0.1079 -0.5079 -0.8028 0.029 Uiso 1 1 calc R U
C11 C 0.3070(2) -0.5411(2) -0.8565(3) 0.0294(5) Uani 1 1 d . .
H11 H 0.3168 -0.6243 -0.8212 0.035 Uiso 1 1 calc R U
C6 C -0.0513(2) -0.09620(19) -0.7104(2) 0.0184(4) Uani 1 1 d . .
H6A H 0.0218 -0.0337 -0.6709 0.022 Uiso 1 1 calc R U
H6B H -0.0987 -0.0667 -0.8036 0.022 Uiso 1 1 calc R U
C23 C -0.3468(2) -0.4713(3) -1.2388(2) 0.0329(5) Uani 1 1 d . .
H23A H -0.4420 -0.5086 -1.2406 0.049 Uiso 1 1 calc R U
H23B H -0.2846 -0.5313 -1.2769 0.049 Uiso 1 1 calc R U
H23C H -0.3558 -0.3948 -1.2957 0.049 Uiso 1 1 calc R U
C9 C 0.1666(2) -0.34534(19) -0.8953(2) 0.0191(4) Uani 1 1 d . .
C16 C -0.2593(2) 0.10853(19) -0.5695(2) 0.0181(4) Uani 1 1 d . .
C13 C 0.4024(3) -0.3641(3) -0.9710(3) 0.0373(6) Uani 1 1 d . .
H13 H 0.4761 -0.3279 -1.0141 0.045 Uiso 1 1 calc R U

loop_
_atom_site_aniso_label
_atom_site_aniso_U_11
_atom_site_aniso_U_22
_atom_site_aniso_U_33
_atom_site_aniso_U_23
_atom_site_aniso_U_13
_atom_site_aniso_U_12
O1 0.0332(8) 0.0188(7) 0.0270(7) 0.0002(6) 0.0174(6) -0.0034(6)
O3 0.0210(7) 0.0351(9) 0.0163(7) -0.0035(6) 0.0025(5) -0.0044(6)
O2 0.0262(7) 0.0391(9) 0.0192(7) -0.0008(6) 0.0094(6) -0.0010(7)
C22 0.0148(8) 0.0200(9) 0.0195(9) -0.0019(7) 0.0050(7) 0.0067(7)
C2 0.0161(8) 0.0142(8) 0.0200(9) 0.0001(7) 0.0053(7) 0.0032(7)
C18 0.0340(12) 0.0191(10) 0.0243(10) 0.0021(8) 0.0085(9) 0.0010(9)
C20 0.0170(9) 0.0252(11) 0.0312(11) -0.0091(8) 0.0010(8) 0.0067(8)
C7 0.0171(8) 0.0167(9) 0.0151(8) -0.0012(7) 0.0040(7) -0.0028(7)
C4 0.0191(8) 0.0139(8) 0.0176(8) 0.0018(7) 0.0046(7) 0.0001(7)
C12 0.0183(10) 0.0364(13) 0.0469(13) -0.0110(11) 0.0081(9) 0.0078(9)
C19 0.0322(11) 0.0160(10) 0.0269(11) -0.0023(8) -0.0006(9) 0.0068(8)
C21 0.0151(8) 0.0231(10) 0.0255(9) -0.0061(8) 0.0036(7) -0.0013(8)
C3 0.0164(8) 0.0141(8) 0.0199(9) -0.0009(7) 0.0033(7) 0.0015(7)
C14 0.0245(11) 0.0286(11) 0.0346(11) 0.0022(9) 0.0126(9) 0.0017(9)
C8 0.0198(9) 0.0176(9) 0.0160(8) -0.0010(7) 0.0040(7) -0.0009(7)
C17 0.0254(10) 0.0202(10) 0.0197(9) -0.0020(8) 0.0064(7) 0.0023(8)
C15 0.0165(9) 0.0195(10) 0.0192(9) -0.0021(7) 0.0054(7) -0.0046(7)
C1 0.0182(9) 0.0174(9) 0.0179(8) 0.0002(7) 0.0072(7) 0.0013(7)
C5 0.0164(8) 0.0146(9) 0.0186(9) -0.0014(7) 0.0052(7) 0.0002(7)
C10 0.0197(9) 0.0220(10) 0.0322(11) -0.0036(9) 0.0080(8) -0.0001(8)
C11 0.0243(11) 0.0220(11) 0.0409(13) -0.0066(9) 0.0029(9) 0.0041(8)
C6 0.0199(9) 0.0150(9) 0.0225(9) -0.0006(7) 0.0099(7) 0.0000(7)
C23 0.0239(10) 0.0529(15) 0.0204(10) -0.0070(10) -0.0004(8) -0.0049(10)
C9 0.0171(9) 0.0223(10) 0.0179(8) -0.0053(8) 0.0033(7) -0.0013(8)
C16 0.0162(9) 0.0198(9) 0.0181(9) -0.0058(7) 0.0018(7) -0.0005(7)
C13 0.0249(11) 0.0405(14) 0.0514(14) 0.0005(12) 0.0206(10) 0.0014(10)

loop_
_atom_type_symbol
_atom_type_description
_atom_type_scat_dispersion_real
_atom_type_scat_dispersion_imag
_atom_type_scat_source
C C 0.0181 0.0091 'International Tables Vol C Tables 4.2.6.8 and 6.1.1.4'
H H 0.0000 0.0000 'International Tables Vol C Tables 4.2.6.8 and 6.1.1.4'
O O 0.0492 0.0322 'International Tables Vol C Tables 4.2.6.8 and 6.1.1.4'

loop_
_geom_angle_atom_site_label_1
_geom_angle_atom_site_label_2
_geom_angle_atom_site_label_3
_geom_angle
C22 O3 C23 115.77(16)
O3 C22 C2 111.62(16)
O2 C22 O3 124.31(18)
O2 C22 C2 124.07(18)
C22 C2 C1 120.89(16)
C3 C2 C22 126.10(17)
C3 C2 C1 112.97(16)
C19 C18 H18 119.9
C17 C18 H18 119.9
C17 C18 C19 120.3(2)
C19 C20 H20 119.8
C19 C20 C21 120.48(19)
C21 C20 H20 119.8
C8 C7 C6 109.25(16)
C15 C7 C8 118.67(17)
C15 C7 C6 131.95(18)
C3 C4 H4 112.0
C3 C4 C8 111.21(15)
C3 C4 C5 102.71(14)
C8 C4 H4 112.0
C8 C4 C5 106.52(15)
C5 C4 H4 112.0
C11 C12 H12 120.3
C11 C12 C13 119.3(2)
C13 C12 H12 120.3
C18 C19 H19 120.2
C20 C19 C18 119.65(19)
C20 C19 H19 120.2
C20 C21 H21 119.7
C20 C21 C16 120.60(19)
C16 C21 H21 119.7
C2 C3 C4 111.69(16)
C2 C3 H3 124.2
C4 C3 H3 124.2
C9 C14 H14 119.6
C9 C14 C13 120.7(2)
C13 C14 H14 119.6
O1 C8 C7 126.75(18)
O1 C8 C4 124.64(18)
C7 C8 C4 108.53(15)
C18 C17 H17 119.7
C18 C17 C16 120.64(19)
C16 C17 H17 119.7
C7 C15 H15 114.6
C7 C15 C16 130.90(18)
C16 C15 H15 114.6
C2 C1 H1 109.7
C2 C1 C5 101.29(14)
C2 C1 C9 112.12(16)
C5 C1 H1 109.7
C9 C1 H1 109.7
C9 C1 C5 113.90(15)
C4 C5 C1 105.88(15)
C4 C5 H5 111.0
C4 C5 C6 105.29(14)
C1 C5 H5 111.0
C1 C5 C6 112.56(15)
C6 C5 H5 111.0
C11 C10 H10 119.8
C11 C10 C9 120.41(19)
C9 C10 H10 119.8
C12 C11 C10 120.6(2)
C12 C11 H11 119.7
C10 C11 H11 119.7
C7 C6 C5 106.49(15)
C7 C6 H6A 110.4
C7 C6 H6B 110.4
C5 C6 H6A 110.4
C5 C6 H6B 110.4
H6A C6 H6B 108.6
O3 C23 H23A 109.5
O3 C23 H23B 109.5
O3 C23 H23C 109.5
H23A C23 H23B 109.5
H23A C23 H23C 109.5
H23B C23 H23C 109.5
C14 C9 C1 119.87(19)
C14 C9 C10 118.53(18)
C10 C9 C1 121.58(17)
C21 C16 C15 117.52(18)
C17 C16 C21 118.35(18)
C17 C16 C15 124.12(18)
C12 C13 C14 120.4(2)
C12 C13 H13 119.8
C14 C13 H13 119.8

loop_
_geom_bond_atom_site_label_1
_geom_bond_atom_site_label_2
_geom_bond_distance
O1 C8 1.212(2)
O3 C22 1.341(2)
O3 C23 1.445(2)
O2 C22 1.202(2)
C22 C2 1.478(3)
C2 C3 1.331(3)
C2 C1 1.514(3)
C18 H18 0.9300
C18 C19 1.390(3)
C18 C17 1.390(3)
C20 H20 0.9300
C20 C19 1.379(3)
C20 C21 1.388(3)
C7 C8 1.490(3)
C7 C15 1.335(3)
C7 C6 1.509(3)
C4 H4 0.9800
C4 C3 1.507(3)
C4 C8 1.522(3)
C4 C5 1.550(2)
C12 H12 0.9300
C12 C11 1.381(3)
C12 C13 1.382(4)
C19 H19 0.9300
C21 H21 0.9300
C21 C16 1.403(3)
C3 H3 0.9300
C14 H14 0.9300
C14 C9 1.388(3)
C14 C13 1.389(3)
C17 H17 0.9300
C17 C16 1.396(3)
C15 H15 0.9300
C15 C16 1.463(3)
C1 H1 0.9800
C1 C5 1.558(2)
C1 C9 1.522(3)
C5 H5 0.9800
C5 C6 1.559(2)
C10 H10 0.9300
C10 C11 1.389(3)
C10 C9 1.396(3)
C11 H11 0.9300
C6 H6A 0.9700
C6 H6B 0.9700
C23 H23A 0.9600
C23 H23B 0.9600
C23 H23C 0.9600
C13 H13 0.9300

loop_
_geom_torsion_atom_site_label_1
_geom_torsion_atom_site_label_2
_geom_torsion_atom_site_label_3
_geom_torsion_atom_site_label_4
_geom_torsion
O3 C22 C2 C3 -2.1(3)
O3 C22 C2 C1 175.42(16)
O2 C22 C2 C3 177.4(2)
O2 C22 C2 C1 -5.1(3)
C22 C2 C3 C4 179.69(17)
C22 C2 C1 C5 166.51(15)
C22 C2 C1 C9 -71.7(2)
C2 C1 C5 C4 22.48(18)
C2 C1 C5 C6 -92.04(17)
C2 C1 C9 C14 134.45(19)
C2 C1 C9 C10 -46.9(2)
C18 C17 C16 C21 1.5(3)
C18 C17 C16 C15 -179.78(19)
C20 C21 C16 C17 0.0(3)
C20 C21 C16 C15 -178.79(19)
C7 C15 C16 C21 173.9(2)
C7 C15 C16 C17 -4.9(3)
C4 C5 C6 C7 18.95(19)
C19 C18 C17 C16 -1.8(3)
C19 C20 C21 C16 -1.3(3)
C21 C20 C19 C18 1.0(3)
C3 C2 C1 C5 -15.7(2)
C3 C2 C1 C9 106.13(19)
C3 C4 C8 O1 78.4(2)
C3 C4 C8 C7 -98.50(18)
C3 C4 C5 C1 -21.76(18)
C3 C4 C5 C6 97.66(16)
C8 C7 C15 C16 -173.31(19)
C8 C7 C6 C5 -11.6(2)
C8 C4 C3 C2 126.33(17)
C8 C4 C5 C1 -138.74(15)
C8 C4 C5 C6 -19.32(19)
C17 C18 C19 C20 0.5(3)
C15 C7 C8 O1 -1.0(3)
C15 C7 C8 C4 175.77(17)
C15 C7 C6 C5 172.6(2)
C1 C2 C3 C4 2.0(2)
C1 C5 C6 C7 133.82(16)
C5 C4 C3 C2 12.7(2)
C5 C4 C8 O1 -170.46(18)
C5 C4 C8 C7 12.68(19)
C5 C1 C9 C14 -111.3(2)
C5 C1 C9 C10 67.4(2)
C11 C12 C13 C14 0.1(4)
C11 C10 C9 C14 0.3(3)
C11 C10 C9 C1 -178.4(2)
C6 C7 C8 O1 -177.42(18)
C6 C7 C8 C4 -0.6(2)
C6 C7 C15 C16 2.1(4)
C23 O3 C22 O2 -1.0(3)
C23 O3 C22 C2 178.53(18)
C9 C14 C13 C12 -0.6(4)
C9 C1 C5 C4 -98.08(18)
C9 C1 C5 C6 147.40(16)
C9 C10 C11 C12 -0.9(3)
C13 C12 C11 C10 0.7(4)
C13 C14 C9 C1 179.2(2)
C13 C14 C9 C10 0.4(3)
